data_7027079
loop_
_publ_author_name
'Banger, Kulbinder K.'
'Banham, Russell P.'
'Brisdon, Alan K.'
'Cross, Wendy I.'
'Damant, Greame'
'Parsons, Simon'
'Pritchard, Robin G.'
'Sousa-Pedrares, Antonio'

_publ_section_title
;
 Synthesis and co-ordination chemistry of perfluorovinyl phosphine
 derivatives. Single crystal structures of PPh(CF&#xE006;CF2)2,
 cis-[PtCl2{PPh2(CF&#xE006;CF2)}2] and [{AuCl[PPh2(CF&#xE006;CF2)]}2]
;
_journal_issue 3
_journal_name_full 'Journal of the Chemical Society, Dalton Transactions'
_journal_page_first 427
_journal_paper_doi 10.1039/a806535g
_journal_year 1999
_chemical_formula_sum 'C28.5 H21 Au2 Cl3 F6 P2'
_chemical_formula_weight 1039.68
_chemical_name_systematic
; 
 ? 
;
_space_group_IT_number 15
_symmetry_cell_setting monoclinic
_symmetry_space_group_name_Hall '-C 2yc'
_symmetry_space_group_name_H-M 'C 1 2/c 1'
_atom_sites_solution_hydrogens geom
_atom_sites_solution_primary direct
_atom_sites_solution_secondary difmap
_audit_creation_method SHELXL-97
_cell_angle_alpha 90.00
_cell_angle_beta 103.493(9)
_cell_angle_gamma 90.00
_cell_formula_units_Z 8
_cell_length_a 20.1903(14)
_cell_length_b 9.8220(15)
_cell_length_c 31.974(4)
_cell_measurement_temperature 203(2)
_cell_volume 6165.7(13)
_computing_structure_refinement 'SHELXL-97 (Sheldrick, 1997)'
_computing_structure_solution 'SHELXS-97 (Sheldrick, 1990)'
_diffrn_ambient_temperature 203(2)
_diffrn_measured_fraction_theta_full 0.998
_diffrn_measured_fraction_theta_max 0.998
_diffrn_radiation_monochromator graphite
_diffrn_radiation_source 'fine-focus sealed tube'
_diffrn_radiation_type MoK\a
_diffrn_radiation_wavelength 0.71069
_diffrn_reflns_av_R_equivalents 0.0000
_diffrn_reflns_av_sigmaI/netI 0.0384
_diffrn_reflns_limit_h_max 23
_diffrn_reflns_limit_h_min 0
_diffrn_reflns_limit_k_max 11
_diffrn_reflns_limit_k_min 0
_diffrn_reflns_limit_l_max 36
_diffrn_reflns_limit_l_min -37
_diffrn_reflns_number 5591
_diffrn_reflns_theta_full 24.99
_diffrn_reflns_theta_max 24.99
_diffrn_reflns_theta_min 2.07
_exptl_absorpt_coefficient_mu 9.926
_exptl_crystal_colour colourless
_exptl_crystal_density_diffrn 2.240
_exptl_crystal_density_method 'not measured'
_exptl_crystal_description block
_exptl_crystal_F_000 3880
_exptl_crystal_size_max 0.35
_exptl_crystal_size_mid 0.35
_exptl_crystal_size_min 0.25
_refine_diff_density_max 1.336
_refine_diff_density_min -1.126
_refine_diff_density_rms 0.176
_refine_ls_extinction_method none
_refine_ls_goodness_of_fit_ref 1.137
_refine_ls_hydrogen_treatment mixed
_refine_ls_matrix_type full
_refine_ls_number_parameters 375
_refine_ls_number_reflns 5591
_refine_ls_number_restraints 0
_refine_ls_restrained_S_all 1.137
_refine_ls_R_factor_all 0.0559
_refine_ls_R_factor_gt 0.0373
_refine_ls_shift/su_max 0.082
_refine_ls_shift/su_mean 0.002
_refine_ls_structure_factor_coef Fsqd
_refine_ls_weighting_details 'calc w=1/[\s^2^(Fo^2^)+(0.0420P)^2^+0.0000P] where P=(Fo^2^+2Fc^2^)/3'
_refine_ls_weighting_scheme calc
_refine_ls_wR_factor_gt 0.0768
_refine_ls_wR_factor_ref 0.0823
_reflns_number_gt 4519
_reflns_number_total 5591
_reflns_threshold_expression >2sigma(I)
_cod_data_source_file 806535gsup1.cif
_cod_data_source_block kal4b
_cod_depositor_comments
;
The following automatic conversions were performed:
'_atom_site_symetry_multiplicity' tag replaced with
'_atom_site_symmetry_multiplicity'.

Automatic conversion script
Id: cif_correct_tags 1440 2010-10-19 06:21:57Z saulius 

The following automatic conversions were performed:

'_symmetry_cell_setting' value 'Monoclinic' changed to 'monoclinic'
according to /home/saulius/struct/CIF-dictionaries/cif_core.dic
dictionary named 'cif_core.dic' version 2.4.2 from 2011-04-26.

Automatic conversion script
Id: cif_fix_values 1891 2012-01-12 08:04:46Z andrius 
;
_cod_original_cell_volume 6165.7(12)
_cod_original_sg_symbol_H-M 'C 2/c'
_cod_original_formula_sum 'C28.50 H21 Au2 Cl3 F6 P2'
_cod_database_code 7027079

loop_
_symmetry_equiv_pos_as_xyz
'x, y, z'
'x, -y, z+1/2'
'x+1/2, y+1/2, z'
'x+1/2, -y+1/2, z+1/2'
'-x, -y, -z'
'-x, y, -z-1/2'
'-x+1/2, -y+1/2, -z'
'-x+1/2, y+1/2, -z-1/2'

loop_
_atom_site_label
_atom_site_type_symbol
_atom_site_fract_x
_atom_site_fract_y
_atom_site_fract_z
_atom_site_U_iso_or_equiv
_atom_site_adp_type
_atom_site_occupancy
_atom_site_symmetry_multiplicity
_atom_site_calc_flag
_atom_site_refinement_flags
Au1 Au 0.173238(15) 0.87198(3) 0.146564(10) 0.02583(10) Uani 1 1 d .
Au2 Au 0.272197(16) 0.91598(3) 0.082999(10) 0.02701(10) Uani 1 1 d .
Cl1 Cl 0.22626(11) 1.0724(2) 0.17069(7) 0.0377(5) Uani 1 1 d .
Cl2 Cl 0.17761(11) 1.0016(2) 0.03727(7) 0.0420(6) Uani 1 1 d .
Cl3 Cl 0.02554(18) 0.9540(4) 0.21139(12) 0.0922(11) Uani 1 1 d .
P1 P 0.12070(10) 0.6766(2) 0.12611(6) 0.0240(4) Uani 1 1 d .
P2 P 0.36465(10) 0.8264(2) 0.12548(6) 0.0244(4) Uani 1 1 d .
F1 F 0.0681(3) 0.4666(5) 0.15982(16) 0.0494(14) Uani 1 1 d .
F2 F 0.1054(3) 0.5314(6) 0.24099(17) 0.0630(17) Uani 1 1 d .
F3 F 0.1561(3) 0.7130(6) 0.22887(16) 0.0528(14) Uani 1 1 d .
F4 F 0.4586(3) 0.8981(5) 0.19595(16) 0.0472(14) Uani 1 1 d .
F5 F 0.4465(3) 1.1631(6) 0.1873(2) 0.075(2) Uani 1 1 d .
F6 F 0.3678(3) 1.1493(5) 0.1292(2) 0.0633(17) Uani 1 1 d .
C1 C 0.1654(4) 0.5603(8) 0.0989(3) 0.0267(18) Uani 1 1 d .
C2 C 0.1849(4) 0.6109(9) 0.0630(3) 0.034(2) Uani 1 1 d .
H2 H 0.1744 0.7003 0.0544 0.040 Uiso 1 1 calc R
C3 C 0.2195(4) 0.5305(11) 0.0403(3) 0.042(2) Uani 1 1 d .
H3 H 0.2327 0.5649 0.0164 0.050 Uiso 1 1 calc R
C4 C 0.2345(5) 0.3960(10) 0.0535(3) 0.048(3) Uani 1 1 d .
H4 H 0.2578 0.3406 0.0382 0.058 Uiso 1 1 calc R
C5 C 0.2154(4) 0.3449(9) 0.0886(3) 0.040(2) Uani 1 1 d .
H5 H 0.2252 0.2551 0.0971 0.048 Uiso 1 1 calc R
C6 C 0.1814(4) 0.4285(9) 0.1112(3) 0.037(2) Uani 1 1 d .
H6 H 0.1689 0.3945 0.1354 0.045 Uiso 1 1 calc R
C7 C 0.0374(4) 0.6928(8) 0.0903(3) 0.0267(18) Uani 1 1 d .
C8 C 0.0070(4) 0.5838(9) 0.0652(3) 0.036(2) Uani 1 1 d .
H8 H 0.0292 0.5004 0.0667 0.043 Uiso 1 1 calc R
C9 C -0.0564(4) 0.6012(9) 0.0381(3) 0.036(2) Uani 1 1 d .
H9 H -0.0770 0.5291 0.0211 0.044 Uiso 1 1 calc R
C10 C -0.0891(4) 0.7234(10) 0.0361(3) 0.041(2) Uani 1 1 d .
H10 H -0.1316 0.7341 0.0175 0.049 Uiso 1 1 calc R
C11 C -0.0601(5) 0.8300(9) 0.0611(3) 0.042(2) Uani 1 1 d .
H11 H -0.0829 0.9127 0.0598 0.051 Uiso 1 1 calc R
C12 C 0.0035(4) 0.8141(9) 0.0883(3) 0.033(2) Uani 1 1 d .
H12 H 0.0234 0.8864 0.1055 0.040 Uiso 1 1 calc R
C13 C 0.1047(4) 0.5800(9) 0.1705(3) 0.033(2) Uani 1 1 d .
C14 C 0.1215(4) 0.6071(9) 0.2112(3) 0.037(2) Uani 1 1 d .
C15 C 0.3472(4) 0.6997(8) 0.1621(2) 0.0275(18) Uani 1 1 d .
C16 C 0.3484(4) 0.5630(9) 0.1537(3) 0.037(2) Uani 1 1 d .
H16 H 0.3616 0.5329 0.1293 0.044 Uiso 1 1 calc R
C17 C 0.3302(5) 0.4698(10) 0.1814(3) 0.050(3) Uani 1 1 d .
H17 H 0.3302 0.3773 0.1753 0.060 Uiso 1 1 calc R
C18 C 0.3124(5) 0.5134(12) 0.2177(3) 0.053(3) Uani 1 1 d .
H18 H 0.3013 0.4502 0.2366 0.064 Uiso 1 1 calc R
C19 C 0.3107(5) 0.6482(12) 0.2264(3) 0.053(3) Uani 1 1 d .
H19 H 0.2986 0.6769 0.2513 0.064 Uiso 1 1 calc R
C20 C 0.3266(4) 0.7419(10) 0.1989(3) 0.038(2) Uani 1 1 d .
H20 H 0.3238 0.8342 0.2046 0.045 Uiso 1 1 calc R
C21 C 0.4251(4) 0.7545(8) 0.0976(3) 0.0255(18) Uani 1 1 d .
C22 C 0.4897(4) 0.7178(8) 0.1206(3) 0.036(2) Uani 1 1 d .
H22 H 0.5007 0.7236 0.1504 0.043 Uiso 1 1 calc R
C23 C 0.5376(4) 0.6726(9) 0.0993(3) 0.039(2) Uani 1 1 d .
H23 H 0.5806 0.6461 0.1147 0.047 Uiso 1 1 calc R
C24 C 0.5215(5) 0.6672(10) 0.0560(3) 0.044(2) Uani 1 1 d .
H24 H 0.5543 0.6415 0.0414 0.053 Uiso 1 1 calc R
C25 C 0.4571(5) 0.6994(10) 0.0332(3) 0.047(3) Uani 1 1 d .
H25 H 0.4457 0.6893 0.0035 0.056 Uiso 1 1 calc R
C26 C 0.4089(4) 0.7465(8) 0.0540(3) 0.034(2) Uani 1 1 d .
H26 H 0.3659 0.7725 0.0384 0.040 Uiso 1 1 calc R
C27 C 0.4117(4) 0.9478(9) 0.1621(3) 0.0308(19) Uani 1 1 d .
C28 C 0.4095(5) 1.0777(11) 0.1598(3) 0.049(3) Uani 1 1 d .
C29 C 0.0000 1.0570(15) 0.2500 0.066(5) Uani 1 2 d S
H29A H 0.0375 1.1149 0.2641 0.079 Uiso 0.50 1 calc PR
H29B H -0.0375 1.1149 0.2359 0.079 Uiso 0.50 1 calc PR

loop_
_atom_site_aniso_label
_atom_site_aniso_U_11
_atom_site_aniso_U_22
_atom_site_aniso_U_33
_atom_site_aniso_U_23
_atom_site_aniso_U_13
_atom_site_aniso_U_12
Au1 0.02721(17) 0.02456(17) 0.02578(17) -0.00311(13) 0.00630(13) -0.00244(14)
Au2 0.02661(17) 0.02927(18) 0.02592(17) 0.00403(14) 0.00770(13) 0.00796(14)
Cl1 0.0458(13) 0.0333(12) 0.0361(12) -0.0106(10) 0.0137(10) -0.0112(10)
Cl2 0.0375(12) 0.0511(14) 0.0347(12) 0.0072(11) 0.0033(10) 0.0217(11)
Cl3 0.077(2) 0.094(3) 0.091(3) -0.024(2) -0.0100(19) 0.015(2)
P1 0.0240(10) 0.0236(11) 0.0239(11) -0.0002(9) 0.0046(9) -0.0021(9)
P2 0.0227(10) 0.0261(11) 0.0245(11) 0.0021(9) 0.0054(9) 0.0022(9)
F1 0.056(3) 0.047(3) 0.046(3) 0.003(3) 0.013(3) -0.024(3)
F2 0.074(4) 0.076(4) 0.040(3) 0.016(3) 0.017(3) -0.013(3)
F3 0.063(4) 0.061(4) 0.031(3) -0.004(3) 0.003(3) -0.008(3)
F4 0.042(3) 0.057(4) 0.038(3) -0.016(3) 0.001(2) -0.004(3)
F5 0.080(4) 0.048(4) 0.098(5) -0.040(4) 0.021(4) -0.029(3)
F6 0.075(4) 0.024(3) 0.097(5) -0.001(3) 0.032(4) -0.008(3)
C1 0.024(4) 0.025(4) 0.031(4) -0.007(4) 0.005(3) -0.002(3)
C2 0.038(5) 0.038(5) 0.027(4) 0.000(4) 0.012(4) 0.000(4)
C3 0.041(5) 0.066(7) 0.021(4) -0.007(5) 0.010(4) 0.001(5)
C4 0.038(5) 0.058(7) 0.047(6) -0.027(5) 0.006(5) 0.013(5)
C5 0.044(5) 0.026(5) 0.048(6) -0.007(4) 0.009(5) 0.007(4)
C6 0.038(5) 0.038(5) 0.035(5) 0.000(4) 0.008(4) -0.001(4)
C7 0.023(4) 0.028(5) 0.031(5) 0.007(4) 0.010(4) 0.005(4)
C8 0.034(5) 0.027(5) 0.044(5) 0.004(4) 0.003(4) 0.011(4)
C9 0.029(5) 0.037(5) 0.035(5) -0.005(4) -0.008(4) -0.003(4)
C10 0.030(5) 0.052(6) 0.037(5) 0.013(5) -0.002(4) 0.003(4)
C11 0.040(5) 0.026(5) 0.057(6) 0.005(5) 0.004(5) 0.011(4)
C12 0.033(5) 0.031(5) 0.031(5) -0.005(4) 0.000(4) 0.002(4)
C13 0.029(4) 0.032(5) 0.040(5) 0.001(4) 0.012(4) 0.000(4)
C14 0.039(5) 0.037(5) 0.037(5) 0.009(4) 0.009(4) -0.003(4)
C15 0.022(4) 0.038(5) 0.021(4) 0.008(4) 0.001(3) 0.006(4)
C16 0.034(5) 0.036(5) 0.041(5) 0.001(4) 0.009(4) -0.003(4)
C17 0.056(6) 0.029(5) 0.058(7) 0.019(5) 0.001(5) 0.002(5)
C18 0.043(6) 0.066(8) 0.049(7) 0.029(6) 0.009(5) -0.001(5)
C19 0.049(6) 0.068(8) 0.046(6) 0.020(6) 0.018(5) 0.004(6)
C20 0.032(5) 0.050(6) 0.030(5) 0.004(4) 0.006(4) 0.007(4)
C21 0.026(4) 0.021(4) 0.031(4) 0.003(3) 0.009(4) 0.002(3)
C22 0.033(5) 0.026(5) 0.043(5) -0.001(4) -0.002(4) -0.001(4)
C23 0.026(5) 0.030(5) 0.061(6) 0.000(5) 0.010(4) 0.008(4)
C24 0.039(5) 0.042(6) 0.058(7) 0.003(5) 0.026(5) 0.011(5)
C25 0.059(6) 0.051(6) 0.037(5) 0.003(5) 0.025(5) 0.013(5)
C26 0.040(5) 0.030(5) 0.033(5) 0.007(4) 0.012(4) 0.011(4)
C27 0.030(5) 0.035(5) 0.031(5) -0.008(4) 0.015(4) 0.001(4)
C28 0.045(6) 0.051(7) 0.051(6) -0.005(6) 0.016(5) -0.009(5)
C29 0.068(11) 0.042(9) 0.079(12) 0.000 -0.001(9) 0.000

loop_
_atom_type_symbol
_atom_type_description
_atom_type_scat_dispersion_real
_atom_type_scat_dispersion_imag
_atom_type_scat_source
C C 0.0033 0.0016 'International Tables Vol C Tables 4.2.6.8 and 6.1.1.4'
H H 0.0000 0.0000 'International Tables Vol C Tables 4.2.6.8 and 6.1.1.4'
P P 0.1023 0.0942 'International Tables Vol C Tables 4.2.6.8 and 6.1.1.4'
Au Au -2.0133 8.8022 'International Tables Vol C Tables 4.2.6.8 and 6.1.1.4'
Cl Cl 0.1484 0.1585 'International Tables Vol C Tables 4.2.6.8 and 6.1.1.4'
F F 0.0171 0.0103 'International Tables Vol C Tables 4.2.6.8 and 6.1.1.4'

loop_
_geom_angle_atom_site_label_1
_geom_angle_atom_site_label_2
_geom_angle_atom_site_label_3
_geom_angle
_geom_angle_site_symmetry_1
P1 Au1 Cl1 177.36(8) .
P1 Au1 Au2 104.87(5) .
Cl1 Au1 Au2 77.59(5) .
P2 Au2 Cl2 177.65(8) .
P2 Au2 Au1 96.81(5) .
Cl2 Au2 Au1 84.44(6) .
C13 P1 C1 104.4(4) .
C13 P1 C7 103.6(4) .
C1 P1 C7 104.3(4) .
C13 P1 Au1 112.7(3) .
C1 P1 Au1 115.6(3) .
C7 P1 Au1 114.9(3) .
C27 P2 C15 101.0(4) .
C27 P2 C21 105.5(4) .
C15 P2 C21 107.9(4) .
C27 P2 Au2 112.3(3) .
C15 P2 Au2 114.1(2) .
C21 P2 Au2 114.9(3) .
C6 C1 C2 118.9(8) .
C6 C1 P1 124.9(7) .
C2 C1 P1 116.2(6) .
C3 C2 C1 120.6(8) .
C2 C3 C4 119.0(9) .
C5 C4 C3 120.9(8) .
C4 C5 C6 118.9(9) .
C1 C6 C5 121.7(9) .
C12 C7 C8 119.7(7) .
C12 C7 P1 119.2(6) .
C8 C7 P1 121.1(6) .
C9 C8 C7 119.1(8) .
C10 C9 C8 120.4(8) .
C11 C10 C9 120.8(8) .
C10 C11 C12 119.4(8) .
C7 C12 C11 120.6(8) .
C14 C13 F1 115.4(8) .
C14 C13 P1 129.3(7) .
F1 C13 P1 115.3(6) .
C13 C14 F3 125.9(8) .
C13 C14 F2 124.4(8) .
F3 C14 F2 109.8(8) .
C16 C15 C20 118.5(8) .
C16 C15 P2 122.4(7) .
C20 C15 P2 119.0(7) .
C15 C16 C17 120.3(9) .
C18 C17 C16 120.0(10) .
C19 C18 C17 120.4(10) .
C18 C19 C20 120.5(10) .
C19 C20 C15 120.2(9) .
C26 C21 C22 120.0(8) .
C26 C21 P2 119.8(6) .
C22 C21 P2 119.9(6) .
C23 C22 C21 120.2(8) .
C24 C23 C22 119.4(8) .
C23 C24 C25 120.5(8) .
C24 C25 C26 120.7(9) .
C21 C26 C25 119.0(8) .
C28 C27 F4 114.5(8) .
C28 C27 P2 128.6(8) .
F4 C27 P2 116.8(6) .
C27 C28 F5 126.2(10) .
C27 C28 F6 125.2(9) .
F5 C28 F6 108.5(9) .
Cl3 C29 Cl3 110.0(8) 6_556

loop_
_geom_bond_atom_site_label_1
_geom_bond_atom_site_label_2
_geom_bond_distance
_geom_bond_site_symmetry_2
Au1 P1 2.216(2) .
Au1 Cl1 2.288(2) .
Au1 Au2 3.1945(5) .
Au2 P2 2.218(2) .
Au2 Cl2 2.278(2) .
Cl3 C29 1.764(9) .
P1 C13 1.799(9) .
P1 C1 1.801(8) .
P1 C7 1.808(8) .
P2 C27 1.783(8) .
P2 C15 1.799(8) .
P2 C21 1.814(8) .
F1 C13 1.336(9) .
F2 C14 1.307(10) .
F3 C14 1.306(10) .
F4 C27 1.351(10) .
F5 C28 1.315(11) .
F6 C28 1.333(12) .
C1 C6 1.369(11) .
C1 C2 1.390(11) .
C2 C3 1.370(12) .
C3 C4 1.399(13) .
C4 C5 1.365(13) .
C5 C6 1.378(12) .
C7 C12 1.368(11) .
C7 C8 1.391(12) .
C8 C9 1.379(11) .
C9 C10 1.364(12) .
C10 C11 1.364(12) .
C11 C12 1.381(11) .
C13 C14 1.294(12) .
C15 C16 1.370(12) .
C15 C20 1.399(11) .
C16 C17 1.382(12) .
C17 C18 1.360(14) .
C18 C19 1.355(15) .
C19 C20 1.361(12) .
C21 C26 1.359(11) .
C21 C22 1.386(10) .
C22 C23 1.380(12) .
C23 C24 1.349(13) .
C24 C25 1.371(13) .
C25 C26 1.380(11) .
C27 C28 1.277(13) .
C29 Cl3 1.764(9) 6_556
